data_4069544
loop_
_publ_author_name
'Li, Shihui'
'Cui, Dongmei'
'Li, Danfeng'
'Hou, Zhaomin'

_publ_section_title
;
 Highly 3,4-Selective Polymerization of Isoprene with NPN Ligand
 Stabilized Rare-Earth Metal Bis(alkyl)s. Structures and Performances
;
_journal_issue 16
_journal_name_full Organometallics
_journal_page_first 4814
_journal_paper_doi 10.1021/om900261n
_journal_volume 28
_journal_year 2009
_chemical_formula_sum 'C41 H60 Lu N2 O P Si2'
_chemical_formula_weight 859.03
_chemical_name_systematic
; 
 ? 
;
_space_group_IT_number 88
_symmetry_cell_setting tetragonal
_symmetry_space_group_name_Hall '-I 4ad'
_symmetry_space_group_name_H-M 'I 41/a :2'
_atom_sites_solution_hydrogens geom
_atom_sites_solution_primary direct
_atom_sites_solution_secondary difmap
_audit_creation_method SHELXL-97
_cell_angle_alpha 90.00
_cell_angle_beta 90.00
_cell_angle_gamma 90.00
_cell_formula_units_Z 16
_cell_length_a 20.8625(8)
_cell_length_b 20.8625(8)
_cell_length_c 39.386(3)
_cell_measurement_temperature 185(2)
_cell_volume 17142.5(16)
_computing_cell_refinement 'Bruker SMART'
_computing_data_collection 'Bruker SMART'
_computing_data_reduction 'Bruker SAINT'
_computing_molecular_graphics 'Bruker SHELXTL'
_computing_publication_material 'Bruker SHELXTL'
_computing_structure_refinement 'SHELXL-97 (Sheldrick, 1997)'
_computing_structure_solution 'SHELXS-97 (Sheldrick, 1990)'
_diffrn_ambient_temperature 185(2)
_diffrn_measured_fraction_theta_full 0.864
_diffrn_measured_fraction_theta_max 0.864
_diffrn_measurement_device_type 'CCD area detector'
_diffrn_measurement_method 'phi and omega scans'
_diffrn_radiation_monochromator graphite
_diffrn_radiation_source 'fine-focus sealed tube'
_diffrn_radiation_type MoK\a
_diffrn_radiation_wavelength 0.71073
_diffrn_reflns_av_R_equivalents 0.0441
_diffrn_reflns_av_sigmaI/netI 0.0644
_diffrn_reflns_limit_h_max 25
_diffrn_reflns_limit_h_min -17
_diffrn_reflns_limit_k_max 25
_diffrn_reflns_limit_k_min -22
_diffrn_reflns_limit_l_max 48
_diffrn_reflns_limit_l_min -48
_diffrn_reflns_number 33769
_diffrn_reflns_theta_full 26.06
_diffrn_reflns_theta_max 26.06
_diffrn_reflns_theta_min 1.72
_exptl_absorpt_coefficient_mu 2.428
_exptl_absorpt_correction_T_max 0.6974
_exptl_absorpt_correction_T_min 0.4837
_exptl_absorpt_correction_type multi-scan
_exptl_crystal_density_diffrn 1.331
_exptl_crystal_density_method 'not measured'
_exptl_crystal_F_000 7072
_exptl_crystal_size_max 0.35
_exptl_crystal_size_mid 0.22
_exptl_crystal_size_min 0.16
_refine_diff_density_max 0.920
_refine_diff_density_min -0.574
_refine_diff_density_rms 0.077
_refine_ls_extinction_method none
_refine_ls_goodness_of_fit_ref 0.887
_refine_ls_hydrogen_treatment constr
_refine_ls_matrix_type full
_refine_ls_number_parameters 425
_refine_ls_number_reflns 7337
_refine_ls_number_restraints 59
_refine_ls_restrained_S_all 0.900
_refine_ls_R_factor_all 0.0574
_refine_ls_R_factor_gt 0.0369
_refine_ls_shift/su_max 0.003
_refine_ls_shift/su_mean 0.000
_refine_ls_structure_factor_coef Fsqd
_refine_ls_weighting_details 'calc w=1/[\s^2^(Fo^2^)+(0.0375P)^2^+0.0000P] where P=(Fo^2^+2Fc^2^)/3'
_refine_ls_weighting_scheme calc
_refine_ls_wR_factor_gt 0.0801
_refine_ls_wR_factor_ref 0.0842
_reflns_number_gt 5081
_reflns_number_total 7337
_reflns_threshold_expression >2sigma(I)
_cod_data_source_file om900261n_si_002.cif
_cod_data_source_block complex4
_cod_depositor_comments
;
The following automatic conversions were performed:

'_symmetry_cell_setting' value 'Tetragonal' changed to 'tetragonal'
according to /home/saulius/struct/CIF-dictionaries/cif_core.dic
dictionary named 'cif_core.dic' version 2.4.2 from
2011-04-26.

'_exptl_absorpt_correction_type' value 'Multi-scan'
changed to 'multi-scan' according to
/home/saulius/struct/CIF-dictionaries/cif_core.dic dictionary named
'cif_core.dic' version 2.4.2 from 2011-04-26.

Automatic conversion script
Id: cif_fix_values 1715 2011-07-08 13:25:40Z adriana 
;
_cod_original_sg_symbol_H-M I4(1)/a
_cod_database_code 4069544

loop_
_symmetry_equiv_pos_as_xyz
'x, y, z'
'-x+1/2, -y, z+1/2'
'-y+3/4, x+1/4, z+1/4'
'y+3/4, -x+3/4, z+3/4'
'x+1/2, y+1/2, z+1/2'
'-x+1, -y+1/2, z+1'
'-y+5/4, x+3/4, z+3/4'
'y+5/4, -x+5/4, z+5/4'
'-x, -y, -z'
'x-1/2, y, -z-1/2'
'y-3/4, -x-1/4, -z-1/4'
'-y-3/4, x-3/4, -z-3/4'
'-x+1/2, -y+1/2, -z+1/2'
'x, y+1/2, -z'
'y-1/4, -x+1/4, -z+1/4'
'-y-1/4, x-1/4, -z-1/4'

loop_
_atom_site_label
_atom_site_type_symbol
_atom_site_fract_x
_atom_site_fract_y
_atom_site_fract_z
_atom_site_U_iso_or_equiv
_atom_site_adp_type
_atom_site_occupancy
_atom_site_symmetry_multiplicity
_atom_site_calc_flag
_atom_site_refinement_flags
Lu Lu 0.336801(11) 0.967612(11) 0.385770(5) 0.04228(8) Uani 1 1 d .
N1 N 0.2552(2) 0.91510(19) 0.35498(10) 0.0407(9) Uani 1 1 d .
N2 N 0.23443(19) 0.98847(18) 0.40371(9) 0.0391(9) Uani 1 1 d .
O O 0.36236(19) 1.0474(2) 0.42497(9) 0.0632(11) Uani 1 1 d .
P P 0.19625(6) 0.94305(6) 0.37762(3) 0.0365(3) Uani 1 1 d .
Si1 Si 0.46484(9) 0.88331(10) 0.43299(5) 0.0750(5) Uani 1 1 d .
Si2 Si 0.39667(10) 1.06534(9) 0.31094(4) 0.0700(5) Uani 1 1 d .
C1 C 0.2471(2) 0.8618(2) 0.33324(11) 0.0396(11) Uani 1 1 d .
C2 C 0.3019(3) 0.8288(3) 0.32150(13) 0.0516(14) Uani 1 1 d .
C3 C 0.2938(3) 0.7743(3) 0.30152(14) 0.0609(16) Uani 1 1 d .
H3 H 0.3307 0.7514 0.2942 0.073 Uiso 1 1 calc R
C4 C 0.2349(3) 0.7529(3) 0.29215(12) 0.0566(15) Uani 1 1 d .
H4 H 0.2309 0.7155 0.2785 0.068 Uiso 1 1 calc R
C5 C 0.1811(3) 0.7856(3) 0.30252(12) 0.0510(14) Uani 1 1 d .
H5 H 0.1397 0.7711 0.2961 0.061 Uiso 1 1 calc R
C6 C 0.1877(3) 0.8402(2) 0.32247(12) 0.0452(12) Uani 1 1 d .
H6 H 0.1504 0.8633 0.3289 0.054 Uiso 1 1 calc R
C7 C 0.3672(3) 0.8546(3) 0.32973(16) 0.0725(18) Uani 1 1 d .
H7A H 0.3729 0.8535 0.3547 0.087 Uiso 1 1 calc R
H7B H 0.3689 0.9000 0.3226 0.087 Uiso 1 1 calc R
C8 C 0.4239(4) 0.8186(5) 0.3131(2) 0.131(3) Uani 1 1 d U
H8A H 0.4236 0.7737 0.3205 0.197 Uiso 1 1 calc R
H8B H 0.4643 0.8388 0.3200 0.197 Uiso 1 1 calc R
H8C H 0.4197 0.8204 0.2884 0.197 Uiso 1 1 calc R
C9 C 0.1544(2) 0.8766(2) 0.39730(11) 0.0356(11) Uani 1 1 d .
C10 C 0.1909(2) 0.8322(2) 0.41472(11) 0.0435(12) Uani 1 1 d .
H10 H 0.2361 0.8372 0.4160 0.052 Uiso 1 1 calc R
C11 C 0.1622(3) 0.7808(2) 0.43023(12) 0.0472(13) Uani 1 1 d .
H11 H 0.1876 0.7511 0.4426 0.057 Uiso 1 1 calc R
C12 C 0.0973(3) 0.7717(3) 0.42814(13) 0.0494(13) Uani 1 1 d .
H12 H 0.0779 0.7361 0.4391 0.059 Uiso 1 1 calc R
C13 C 0.0604(3) 0.8141(2) 0.41018(13) 0.0483(13) Uani 1 1 d .
H13 H 0.0155 0.8078 0.4084 0.058 Uiso 1 1 calc R
C14 C 0.0891(2) 0.8662(2) 0.39464(12) 0.0415(12) Uani 1 1 d .
H14 H 0.0636 0.8952 0.3819 0.050 Uiso 1 1 calc R
C15 C 0.1370(2) 0.9890(2) 0.35437(12) 0.0403(11) Uani 1 1 d .
C16 C 0.1416(3) 0.9972(3) 0.31962(14) 0.0564(15) Uani 1 1 d .
H16 H 0.1750 0.9765 0.3075 0.068 Uiso 1 1 calc R
C17 C 0.0985(3) 1.0348(3) 0.30244(16) 0.0714(19) Uani 1 1 d .
H17 H 0.1022 1.0394 0.2785 0.086 Uiso 1 1 calc R
C18 C 0.0499(3) 1.0659(3) 0.31934(17) 0.0686(18) Uani 1 1 d .
H18 H 0.0206 1.0924 0.3074 0.082 Uiso 1 1 calc R
C19 C 0.0446(3) 1.0578(3) 0.35386(17) 0.0621(16) Uani 1 1 d .
H19 H 0.0111 1.0790 0.3658 0.075 Uiso 1 1 calc R
C20 C 0.0875(3) 1.0191(2) 0.37156(13) 0.0484(13) Uani 1 1 d .
H20 H 0.0828 1.0134 0.3954 0.058 Uiso 1 1 calc R
C21 C 0.2059(2) 1.0364(2) 0.42498(11) 0.0387(11) Uani 1 1 d .
C22 C 0.2053(2) 1.0998(3) 0.41453(12) 0.0458(13) Uani 1 1 d .
C23 C 0.1805(3) 1.1466(3) 0.43592(13) 0.0537(14) Uani 1 1 d .
H23 H 0.1805 1.1900 0.4286 0.064 Uiso 1 1 calc R
C24 C 0.1560(3) 1.1319(3) 0.46758(13) 0.0513(14) Uani 1 1 d .
C25 C 0.1576(2) 1.0691(3) 0.47791(12) 0.0473(13) Uani 1 1 d .
H25 H 0.1417 1.0583 0.4998 0.057 Uiso 1 1 calc R
C26 C 0.1819(2) 1.0208(2) 0.45725(11) 0.0392(11) Uani 1 1 d .
C27 C 0.1827(3) 0.9525(2) 0.47084(12) 0.0495(13) Uani 1 1 d .
H27A H 0.1761 0.9532 0.4955 0.074 Uiso 1 1 calc R
H27B H 0.2242 0.9327 0.4657 0.074 Uiso 1 1 calc R
H27C H 0.1484 0.9278 0.4601 0.074 Uiso 1 1 calc R
C28 C 0.2312(3) 1.1205(3) 0.38002(13) 0.0574(15) Uani 1 1 d .
H28A H 0.2708 1.0970 0.3751 0.086 Uiso 1 1 calc R
H28B H 0.2402 1.1666 0.3804 0.086 Uiso 1 1 calc R
H28C H 0.1993 1.1113 0.3624 0.086 Uiso 1 1 calc R
C29 C 0.1285(3) 1.1837(3) 0.49050(15) 0.0755(19) Uani 1 1 d .
H29A H 0.0845 1.1934 0.4835 0.113 Uiso 1 1 calc R
H29B H 0.1547 1.2225 0.4887 0.113 Uiso 1 1 calc R
H29C H 0.1285 1.1686 0.5141 0.113 Uiso 1 1 calc R
C30 C 0.3512(5) 1.0391(5) 0.4609(2) 0.135(2) Uani 1 1 d U
H30A H 0.3768 1.0031 0.4701 0.162 Uiso 1 1 calc R
H30B H 0.3053 1.0314 0.4657 0.162 Uiso 1 1 calc R
C31 C 0.3724(5) 1.1002(5) 0.4750(2) 0.135(2) Uani 1 1 d U
H31A H 0.3350 1.1227 0.4848 0.162 Uiso 1 1 calc R
H31B H 0.4033 1.0920 0.4935 0.162 Uiso 1 1 calc R
C32 C 0.4014(5) 1.1401(5) 0.4506(2) 0.135(2) Uani 1 1 d U
H32A H 0.4476 1.1457 0.4556 0.162 Uiso 1 1 calc R
H32B H 0.3808 1.1828 0.4503 0.162 Uiso 1 1 calc R
C33 C 0.3930(4) 1.1090(4) 0.41909(19) 0.104(3) Uani 1 1 d U
H33A H 0.4350 1.1026 0.4079 0.124 Uiso 1 1 calc R
H33B H 0.3659 1.1356 0.4040 0.124 Uiso 1 1 calc R
C34 C 0.3789(3) 0.8916(3) 0.42296(14) 0.0599(15) Uani 1 1 d .
H34A H 0.3568 0.8981 0.4449 0.072 Uiso 1 1 calc R
H34B H 0.3648 0.8493 0.4144 0.072 Uiso 1 1 calc R
C35 C 0.4790(3) 0.8336(4) 0.47174(19) 0.1080(19) Uani 1 1 d U
H35A H 0.4578 0.8536 0.4913 0.162 Uiso 1 1 calc R
H35B H 0.5251 0.8306 0.4761 0.162 Uiso 1 1 calc R
H35C H 0.4614 0.7906 0.4682 0.162 Uiso 1 1 calc R
C36 C 0.5045(4) 0.9620(4) 0.44146(19) 0.1080(19) Uani 1 1 d .
H36A H 0.4952 0.9917 0.4228 0.162 Uiso 1 1 calc R
H36B H 0.5510 0.9558 0.4432 0.162 Uiso 1 1 calc R
H36C H 0.4883 0.9799 0.4628 0.162 Uiso 1 1 calc R
C37 C 0.5064(4) 0.8459(4) 0.3961(2) 0.112(3) Uani 1 1 d .
H37A H 0.4894 0.8027 0.3924 0.169 Uiso 1 1 calc R
H37B H 0.5525 0.8433 0.4008 0.169 Uiso 1 1 calc R
H37C H 0.4993 0.8720 0.3758 0.169 Uiso 1 1 calc R
C38 C 0.4126(3) 1.0144(3) 0.34833(14) 0.0584(15) Uani 1 1 d .
H38A H 0.4415 1.0400 0.3630 0.070 Uiso 1 1 calc R
H38B H 0.4387 0.9783 0.3397 0.070 Uiso 1 1 calc R
C39 C 0.4081(5) 1.1524(4) 0.3220(2) 0.119(3) Uani 1 1 d .
H39A H 0.3788 1.1642 0.3404 0.178 Uiso 1 1 calc R
H39B H 0.3990 1.1789 0.3020 0.178 Uiso 1 1 calc R
H39C H 0.4524 1.1595 0.3293 0.178 Uiso 1 1 calc R
C40 C 0.4493(4) 1.0459(4) 0.27389(16) 0.106(3) Uani 1 1 d .
H40A H 0.4375 1.0730 0.2546 0.158 Uiso 1 1 calc R
H40B H 0.4439 1.0007 0.2677 0.158 Uiso 1 1 calc R
H40C H 0.4942 1.0538 0.2800 0.158 Uiso 1 1 calc R
C41 C 0.3132(3) 1.0559(4) 0.29468(16) 0.093(2) Uani 1 1 d .
H41A H 0.2829 1.0737 0.3112 0.139 Uiso 1 1 calc R
H41B H 0.3040 1.0102 0.2913 0.139 Uiso 1 1 calc R
H41C H 0.3089 1.0786 0.2730 0.139 Uiso 1 1 calc R

loop_
_atom_site_aniso_label
_atom_site_aniso_U_11
_atom_site_aniso_U_22
_atom_site_aniso_U_33
_atom_site_aniso_U_23
_atom_site_aniso_U_13
_atom_site_aniso_U_12
Lu 0.03871(14) 0.04802(15) 0.04011(12) -0.00279(10) 0.00255(9) -0.00472(10)
N1 0.041(2) 0.045(3) 0.036(2) -0.0053(18) 0.0029(18) -0.0047(19)
N2 0.043(2) 0.036(2) 0.039(2) 0.0010(18) -0.0006(18) 0.0002(17)
O 0.065(3) 0.077(3) 0.047(2) -0.019(2) -0.0009(19) -0.012(2)
P 0.0390(7) 0.0372(7) 0.0333(6) 0.0001(5) 0.0014(5) -0.0014(5)
Si1 0.0502(11) 0.0819(14) 0.0929(14) 0.0228(11) -0.0081(10) 0.0021(9)
Si2 0.0820(14) 0.0731(13) 0.0548(10) 0.0057(9) 0.0183(9) -0.0007(10)
C1 0.047(3) 0.040(3) 0.032(3) -0.001(2) 0.005(2) -0.004(2)
C2 0.054(4) 0.055(4) 0.045(3) -0.007(3) 0.010(3) -0.001(3)
C3 0.067(4) 0.055(4) 0.061(4) -0.016(3) 0.015(3) -0.002(3)
C4 0.086(5) 0.045(3) 0.039(3) -0.015(2) 0.007(3) -0.005(3)
C5 0.069(4) 0.051(3) 0.033(3) -0.006(2) 0.001(3) -0.017(3)
C6 0.050(3) 0.047(3) 0.039(3) 0.001(2) 0.004(2) -0.001(2)
C7 0.050(4) 0.090(5) 0.077(4) -0.034(4) 0.013(3) -0.002(3)
C8 0.080(5) 0.161(7) 0.153(7) -0.070(6) 0.033(5) -0.001(5)
C9 0.038(3) 0.036(3) 0.033(2) -0.001(2) 0.002(2) -0.002(2)
C10 0.036(3) 0.048(3) 0.047(3) 0.000(2) -0.003(2) -0.001(2)
C11 0.048(3) 0.048(3) 0.046(3) 0.013(2) -0.001(2) 0.004(2)
C12 0.050(3) 0.045(3) 0.052(3) 0.001(2) -0.001(3) -0.002(2)
C13 0.038(3) 0.051(3) 0.055(3) 0.005(3) 0.000(2) -0.006(2)
C14 0.039(3) 0.041(3) 0.045(3) 0.006(2) -0.008(2) 0.002(2)
C15 0.044(3) 0.035(3) 0.042(3) 0.001(2) -0.005(2) -0.002(2)
C16 0.057(4) 0.057(4) 0.055(3) 0.007(3) -0.006(3) -0.011(3)
C17 0.090(5) 0.066(4) 0.058(4) 0.029(3) -0.022(4) -0.024(4)
C18 0.080(5) 0.043(4) 0.083(5) 0.010(3) -0.029(4) 0.006(3)
C19 0.052(4) 0.041(3) 0.094(5) -0.010(3) -0.017(3) 0.009(3)
C20 0.051(3) 0.047(3) 0.047(3) 0.000(2) -0.009(3) -0.002(3)
C21 0.033(3) 0.046(3) 0.037(3) -0.007(2) -0.002(2) -0.004(2)
C22 0.052(3) 0.048(3) 0.037(3) -0.008(2) -0.002(2) -0.012(2)
C23 0.070(4) 0.043(3) 0.048(3) -0.008(2) -0.002(3) 0.000(3)
C24 0.056(4) 0.053(4) 0.045(3) -0.016(3) 0.000(3) 0.001(3)
C25 0.052(3) 0.055(4) 0.035(3) -0.006(2) 0.001(2) -0.001(3)
C26 0.039(3) 0.047(3) 0.031(2) -0.005(2) -0.005(2) 0.001(2)
C27 0.061(4) 0.055(3) 0.033(3) 0.002(2) 0.002(2) 0.000(3)
C28 0.085(5) 0.039(3) 0.048(3) 0.004(3) 0.004(3) -0.007(3)
C29 0.103(5) 0.060(4) 0.064(4) -0.021(3) 0.007(4) 0.009(4)
C30 0.150(4) 0.149(4) 0.107(3) -0.045(3) 0.012(3) -0.016(3)
C31 0.150(4) 0.149(4) 0.107(3) -0.045(3) 0.012(3) -0.016(3)
C32 0.150(4) 0.149(4) 0.107(3) -0.045(3) 0.012(3) -0.016(3)
C33 0.127(6) 0.082(5) 0.101(5) -0.034(4) 0.004(4) -0.035(4)
C34 0.052(4) 0.063(4) 0.064(4) 0.006(3) 0.010(3) -0.002(3)
C35 0.073(4) 0.126(5) 0.125(4) 0.033(4) -0.016(3) 0.001(3)
C36 0.073(4) 0.126(5) 0.125(4) 0.033(4) -0.016(3) 0.001(3)
C37 0.060(5) 0.098(6) 0.179(8) -0.039(6) -0.001(5) 0.016(4)
C38 0.056(4) 0.063(4) 0.056(3) -0.001(3) 0.000(3) -0.009(3)
C39 0.183(10) 0.081(6) 0.093(6) 0.012(5) 0.013(6) -0.012(6)
C40 0.117(7) 0.137(7) 0.063(4) 0.019(5) 0.036(4) 0.020(5)
C41 0.096(6) 0.123(7) 0.058(4) -0.008(4) -0.002(4) 0.026(5)

loop_
_atom_type_symbol
_atom_type_description
_atom_type_scat_dispersion_real
_atom_type_scat_dispersion_imag
_atom_type_scat_source
C C 0.0033 0.0016 'International Tables Vol C Tables 4.2.6.8 and 6.1.1.4'
H H 0.0000 0.0000 'International Tables Vol C Tables 4.2.6.8 and 6.1.1.4'
N N 0.0061 0.0033 'International Tables Vol C Tables 4.2.6.8 and 6.1.1.4'
O O 0.0106 0.0060 'International Tables Vol C Tables 4.2.6.8 and 6.1.1.4'
Si Si 0.0817 0.0704 'International Tables Vol C Tables 4.2.6.8 and 6.1.1.4'
P P 0.1023 0.0942 'International Tables Vol C Tables 4.2.6.8 and 6.1.1.4'
Lu Lu -0.4720 5.8584 'International Tables Vol C Tables 4.2.6.8 and 6.1.1.4'

loop_
_geom_angle_atom_site_label_1
_geom_angle_atom_site_label_2
_geom_angle_atom_site_label_3
_geom_angle
N2 Lu O 82.73(14)
N2 Lu C34 106.68(16)
O Lu C34 89.05(18)
N2 Lu N1 64.79(13)
O Lu N1 146.78(14)
C34 Lu N1 106.20(18)
N2 Lu C38 137.29(17)
O Lu C38 88.00(17)
C34 Lu C38 114.79(19)
N1 Lu C38 110.65(16)
C1 N1 P 121.6(3)
C1 N1 Lu 139.7(3)
P N1 Lu 95.59(17)
C21 N2 P 125.3(3)
C21 N2 Lu 134.4(3)
P N2 Lu 98.79(19)
C30 O C33 109.4(5)
C30 O Lu 121.8(4)
C33 O Lu 128.7(4)
N2 P N1 100.8(2)
N2 P C9 114.6(2)
N1 P C9 108.9(2)
N2 P C15 110.4(2)
N1 P C15 115.4(2)
C9 P C15 107.0(2)
C34 Si1 C37 109.0(3)
C34 Si1 C35 112.3(3)
C37 Si1 C35 109.3(4)
C34 Si1 C36 112.8(3)
C37 Si1 C36 107.5(4)
C35 Si1 C36 105.8(4)
C38 Si2 C41 112.4(3)
C38 Si2 C40 113.1(3)
C41 Si2 C40 104.9(3)
C38 Si2 C39 110.4(3)
C41 Si2 C39 107.4(4)
C40 Si2 C39 108.4(4)
C6 C1 C2 117.7(5)
C6 C1 N1 123.3(5)
C2 C1 N1 119.0(5)
C3 C2 C1 119.0(5)
C3 C2 C7 121.6(5)
C1 C2 C7 119.3(5)
C4 C3 C2 122.2(5)
C3 C4 C5 119.5(5)
C4 C5 C6 119.6(5)
C1 C6 C5 121.9(5)
C2 C7 C8 115.4(5)
C10 C9 C14 118.3(4)
C10 C9 P 117.4(4)
C14 C9 P 124.2(4)
C11 C10 C9 120.3(5)
C12 C11 C10 121.0(5)
C13 C12 C11 119.7(5)
C12 C13 C14 119.6(5)
C9 C14 C13 121.1(5)
C16 C15 C20 118.6(5)
C16 C15 P 121.2(4)
C20 C15 P 120.1(4)
C17 C16 C15 120.9(6)
C16 C17 C18 120.9(6)
C19 C18 C17 118.8(6)
C18 C19 C20 120.9(6)
C15 C20 C19 119.9(5)
C22 C21 C26 119.1(4)
C22 C21 N2 119.7(4)
C26 C21 N2 121.0(4)
C21 C22 C23 119.7(5)
C21 C22 C28 122.1(5)
C23 C22 C28 118.2(5)
C24 C23 C22 121.8(5)
C25 C24 C23 118.1(5)
C25 C24 C29 120.8(5)
C23 C24 C29 121.1(5)
C24 C25 C26 121.8(5)
C25 C26 C21 119.4(5)
C25 C26 C27 118.5(4)
C21 C26 C27 122.1(4)
O C30 C31 102.7(8)
C32 C31 C30 112.8(8)
C31 C32 C33 105.9(8)
C32 C33 O 108.8(7)
Si1 C34 Lu 124.4(3)
Si2 C38 Lu 127.8(3)

loop_
_geom_bond_atom_site_label_1
_geom_bond_atom_site_label_2
_geom_bond_distance
Lu N2 2.291(4)
Lu O 2.332(4)
Lu C34 2.332(6)
Lu N1 2.360(4)
Lu C38 2.373(5)
N1 C1 1.413(6)
N1 P 1.627(4)
N2 C21 1.434(6)
N2 P 1.609(4)
O C30 1.444(9)
O C33 1.454(8)
P C9 1.812(5)
P C15 1.812(5)
Si1 C34 1.843(6)
Si1 C37 1.862(7)
Si1 C35 1.869(7)
Si1 C36 1.869(8)
Si2 C38 1.846(6)
Si2 C41 1.866(7)
Si2 C40 1.871(6)
Si2 C39 1.883(8)
C1 C6 1.386(7)
C1 C2 1.412(7)
C2 C3 1.392(7)
C2 C7 1.499(8)
C3 C4 1.359(8)
C4 C5 1.378(8)
C5 C6 1.390(7)
C7 C8 1.546(9)
C9 C10 1.383(6)
C9 C14 1.383(6)
C10 C11 1.372(7)
C11 C12 1.370(7)
C12 C13 1.369(7)
C13 C14 1.384(7)
C15 C16 1.383(7)
C15 C20 1.386(7)
C16 C17 1.372(8)
C17 C18 1.375(9)
C18 C19 1.375(8)
C19 C20 1.393(7)
C21 C22 1.385(7)
C21 C26 1.405(6)
C22 C23 1.390(7)
C22 C28 1.525(7)
C23 C24 1.383(7)
C24 C25 1.372(7)
C24 C29 1.521(7)
C25 C26 1.390(7)
C26 C27 1.521(7)
C30 C31 1.459(11)
C31 C32 1.409(11)
C32 C33 1.411(9)
